data_4120992
loop_
_publ_author_name
'Sibo Lin'
'David E. Herbert'
'Alexandra Velian'
'Michael W. Day'
'Theodor Agapie'

_publ_section_title
;
 Dipalladium(I) Terphenyl Diphosphine Complexes as Models for Two-Site
 Adsorption and Activation of Organic Molecules
;
_journal_name_full 'Journal of the American Chemical Society'
_journal_page_first 15830
_journal_page_last 15840
_journal_paper_doi 10.1021/ja406696k
_journal_volume 135
_journal_year 2013
_chemical_formula_sum 'C34 H45 B F4 N2 P2 Pd2'
_chemical_formula_weight 843.27
_chemical_name_systematic
; 
 ? 
;
_space_group_IT_number 14
_symmetry_cell_setting monoclinic
_symmetry_space_group_name_Hall '-P 2ybc'
_symmetry_space_group_name_H-M 'P 1 21/c 1'
_atom_sites_solution_hydrogens geom
_atom_sites_solution_primary direct
_atom_sites_solution_secondary difmap
_audit_creation_method SHELXL-97
_cell_angle_alpha 90.00
_cell_angle_beta 94.303(2)
_cell_angle_gamma 90.00
_cell_formula_units_Z 4
_cell_length_a 14.6826(6)
_cell_length_b 13.1786(5)
_cell_length_c 17.8342(7)
_cell_measurement_reflns_used 3581
_cell_measurement_temperature 100(2)
_cell_measurement_theta_max 26.31
_cell_measurement_theta_min 2.29
_cell_volume 3441.1(2)
_computing_cell_refinement 'Bruker SAINT'
_computing_data_collection 'Bruker APEX2'
_computing_data_reduction 'Bruker SAINT'
_computing_structure_refinement 'SHELXL-97 (Sheldrick, 1997)'
_computing_structure_solution 'SHELXS-97 (Sheldrick, 1990)'
_diffrn_ambient_temperature 100(2)
_diffrn_measured_fraction_theta_full 0.996
_diffrn_measured_fraction_theta_max 0.996
_diffrn_measurement_device_type 'Bruker APEX-II CCD'
_diffrn_measurement_method '\f and \w scans'
_diffrn_radiation_monochromator graphite
_diffrn_radiation_source 'fine-focus sealed tube'
_diffrn_radiation_type MoK\a
_diffrn_radiation_wavelength 0.71073
_diffrn_reflns_av_R_equivalents 0.0000
_diffrn_reflns_av_sigmaI/netI 0.0618
_diffrn_reflns_limit_h_max 20
_diffrn_reflns_limit_h_min -21
_diffrn_reflns_limit_k_max 18
_diffrn_reflns_limit_k_min 0
_diffrn_reflns_limit_l_max 25
_diffrn_reflns_limit_l_min 0
_diffrn_reflns_number 10562
_diffrn_reflns_theta_full 30.62
_diffrn_reflns_theta_max 30.62
_diffrn_reflns_theta_min 1.92
_exptl_absorpt_coefficient_mu 1.187
_exptl_absorpt_correction_T_max 0.9110
_exptl_absorpt_correction_T_min 0.7247
_exptl_absorpt_correction_type multi-scan
_exptl_absorpt_process_details sadabs
_exptl_crystal_colour orange
_exptl_crystal_density_diffrn 1.628
_exptl_crystal_description plate
_exptl_crystal_F_000 1704
_exptl_crystal_size_max 0.29
_exptl_crystal_size_mid 0.10
_exptl_crystal_size_min 0.08
_refine_diff_density_max 2.322
_refine_diff_density_min -1.980
_refine_diff_density_rms 0.130
_refine_ls_extinction_method none
_refine_ls_goodness_of_fit_ref 1.056
_refine_ls_hydrogen_treatment mixed
_refine_ls_matrix_type full
_refine_ls_number_parameters 456
_refine_ls_number_reflns 10562
_refine_ls_number_restraints 0
_refine_ls_restrained_S_all 1.056
_refine_ls_R_factor_all 0.0908
_refine_ls_R_factor_gt 0.0509
_refine_ls_shift/su_max 0.000
_refine_ls_shift/su_mean 0.000
_refine_ls_structure_factor_coef Fsqd
_refine_ls_weighting_details 'calc w=1/[\s^2^(Fo^2^)+(0.0451P)^2^+4.6635P] where P=(Fo^2^+2Fc^2^)/3'
_refine_ls_weighting_scheme calc
_refine_ls_wR_factor_gt 0.1012
_refine_ls_wR_factor_ref 0.1115
_reflns_number_gt 7176
_reflns_number_total 10562
_reflns_threshold_expression >2sigma(I)
_cod_data_source_file ja406696k_21.cif
_cod_data_source_block sbl48twin040
_cod_database_code 4120992

loop_
_symmetry_equiv_pos_as_xyz
'x, y, z'
'-x, y+1/2, -z+1/2'
'-x, -y, -z'
'x, -y-1/2, z-1/2'

loop_
_atom_site_label
_atom_site_type_symbol
_atom_site_fract_x
_atom_site_fract_y
_atom_site_fract_z
_atom_site_U_iso_or_equiv
_atom_site_adp_type
_atom_site_occupancy
_atom_site_symmetry_multiplicity
_atom_site_calc_flag
_atom_site_refinement_flags
_atom_site_disorder_assembly
_atom_site_disorder_group
Pd1 Pd 0.206183(18) 0.230359(19) 0.082428(16) 0.01999(7) Uani 1 1 d . . .
Pd2 Pd 0.027072(18) 0.24253(2) 0.095737(17) 0.02449(8) Uani 1 1 d . A .
P1 P 0.36180(6) 0.22344(6) 0.07743(5) 0.01706(17) Uani 1.00 1 d P A .
P2 P -0.12714(6) 0.26113(7) 0.10931(5) 0.02119(18) Uani 1 1 d . . .
C4 C 0.0357(2) 0.4004(2) 0.1236(2) 0.0192(7) Uani 1 1 d . . .
C1 C 0.2310(2) 0.3874(2) 0.11602(19) 0.0165(6) Uani 1 1 d . A .
C13 C -0.0553(2) 0.4503(3) 0.1329(2) 0.0221(7) Uani 1 1 d . A .
C11 C 0.4383(3) 0.5560(3) 0.1256(2) 0.0275(8) Uani 1 1 d . A .
H11 H 0.4527 0.6250 0.1364 0.033 Uiso 1 1 calc R . .
C8 C 0.3968(2) 0.3541(2) 0.0946(2) 0.0184(7) Uani 1 1 d . . .
C3 C 0.0766(2) 0.4062(3) 0.0543(2) 0.0219(7) Uani 1 1 d . A .
H3 H 0.0401 0.4383 0.0110 0.026 Uiso 1 1 calc R . .
C7 C 0.3284(2) 0.4198(2) 0.11494(19) 0.0184(7) Uani 1 1 d . A .
C6 C 0.1889(3) 0.3751(3) 0.1853(2) 0.0252(8) Uani 1 1 d . . .
H6 H 0.2263 0.3620 0.2301 0.030 Uiso 1 1 calc R A .
C12 C 0.3505(3) 0.5212(3) 0.1311(2) 0.0245(8) Uani 1 1 d . . .
H12 H 0.3047 0.5663 0.1458 0.029 Uiso 1 1 calc R A .
C2 C 0.1709(2) 0.4001(3) 0.0500(2) 0.0216(7) Uani 1 1 d . A .
H2 H 0.1969 0.4286 0.0042 0.026 Uiso 1 1 calc R . .
C14 C -0.1359(3) 0.3947(3) 0.1336(2) 0.0237(8) Uani 1 1 d . A .
C10 C 0.5055(3) 0.4909(3) 0.1045(2) 0.0282(8) Uani 1 1 d . . .
H10 H 0.5659 0.5151 0.1008 0.034 Uiso 1 1 calc R A .
C15 C -0.2167(3) 0.4438(3) 0.1505(2) 0.0301(9) Uani 1 1 d . . .
H15 H -0.2714 0.4059 0.1536 0.036 Uiso 1 1 calc R A .
C18 C -0.0567(3) 0.5548(3) 0.1443(2) 0.0270(8) Uani 1 1 d . . .
H18 H -0.0020 0.5931 0.1425 0.032 Uiso 1 1 calc R A .
C17 C -0.1379(3) 0.6037(3) 0.1585(2) 0.0344(10) Uani 1 1 d . A .
H17 H -0.1390 0.6752 0.1651 0.041 Uiso 1 1 calc R . .
C9 C 0.4846(2) 0.3901(3) 0.0886(2) 0.0260(8) Uani 1 1 d . A .
H9 H 0.5307 0.3456 0.0735 0.031 Uiso 1 1 calc R . .
C5 C 0.0959(3) 0.3818(3) 0.1890(2) 0.0297(9) Uani 1 1 d . A .
H5 H 0.0711 0.3878 0.2395 0.036 Uiso 1 1 calc R . .
C28 C -0.1973(2) 0.2423(3) 0.0210(2) 0.0248(7) Uani 1 1 d . A .
H28 H -0.1955 0.1681 0.0095 0.030 Uiso 1 1 calc R . .
C22 C 0.4069(2) 0.1885(3) -0.0121(2) 0.0229(7) Uani 1 1 d . . .
H22 H 0.4740 0.2024 -0.0083 0.027 Uiso 1 1 calc R A .
C21 C 0.3896(3) 0.1796(3) 0.2279(2) 0.0340(9) Uani 1 1 d . A .
H21A H 0.4099 0.1301 0.2666 0.051 Uiso 1 1 calc R . .
H21B H 0.3229 0.1848 0.2250 0.051 Uiso 1 1 calc R . .
H21C H 0.4165 0.2460 0.2408 0.051 Uiso 1 1 calc R . .
C24 C 0.3922(3) 0.0760(3) -0.0297(3) 0.0364(10) Uani 1 1 d . A .
H24A H 0.3267 0.0622 -0.0382 0.055 Uiso 1 1 calc R . .
H24B H 0.4179 0.0352 0.0127 0.055 Uiso 1 1 calc R . .
H24C H 0.4227 0.0584 -0.0750 0.055 Uiso 1 1 calc R . .
C19 C 0.4203(2) 0.1451(3) 0.1517(2) 0.0213(7) Uani 1 1 d . . .
H19 H 0.3986 0.0737 0.1436 0.026 Uiso 1 1 calc R A .
C20 C 0.5243(3) 0.1436(3) 0.1530(2) 0.0273(8) Uani 1 1 d . A .
H20A H 0.5484 0.2108 0.1674 0.041 Uiso 1 1 calc R . .
H20B H 0.5427 0.1260 0.1029 0.041 Uiso 1 1 calc R . .
H20C H 0.5486 0.0931 0.1895 0.041 Uiso 1 1 calc R . .
C32 C 0.1045(3) 0.0514(3) 0.0871(2) 0.0275(8) Uani 1 1 d . . .
C30 C -0.1549(3) 0.2969(3) -0.0433(2) 0.0331(9) Uani 1 1 d . . .
H30A H -0.1915 0.2835 -0.0905 0.050 Uiso 1 1 calc R A .
H30B H -0.0925 0.2722 -0.0472 0.050 Uiso 1 1 calc R . .
H30C H -0.1536 0.3701 -0.0335 0.050 Uiso 1 1 calc R . .
C25 C -0.1844(3) 0.1938(3) 0.1827(2) 0.0338(9) Uani 1 1 d . A .
H25 H -0.2423 0.2305 0.1912 0.041 Uiso 1 1 calc R . .
C23 C 0.3622(3) 0.2541(3) -0.0748(2) 0.0327(9) Uani 1 1 d . A .
H23A H 0.3903 0.2398 -0.1218 0.049 Uiso 1 1 calc R . .
H23B H 0.3707 0.3259 -0.0618 0.049 Uiso 1 1 calc R . .
H23C H 0.2967 0.2387 -0.0813 0.049 Uiso 1 1 calc R . .
C26 C -0.2085(4) 0.0848(4) 0.1595(3) 0.0519(14) Uani 1 1 d . . .
H26A H -0.1526 0.0478 0.1500 0.078 Uiso 1 1 calc R A .
H26B H -0.2497 0.0855 0.1136 0.078 Uiso 1 1 calc R . .
H26C H -0.2387 0.0512 0.1999 0.078 Uiso 1 1 calc R . .
C29 C -0.2979(3) 0.2709(3) 0.0232(2) 0.0339(9) Uani 1 1 d . . .
H29A H -0.3034 0.3448 0.0271 0.051 Uiso 1 1 calc R A .
H29B H -0.3228 0.2389 0.0669 0.051 Uiso 1 1 calc R . .
H29C H -0.3319 0.2474 -0.0229 0.051 Uiso 1 1 calc R . .
C27 C -0.1230(4) 0.1966(5) 0.2555(2) 0.0552(14) Uani 1 1 d . . .
H27A H -0.1511 0.1573 0.2942 0.083 Uiso 1 1 calc R A .
H27B H -0.1150 0.2671 0.2723 0.083 Uiso 1 1 calc R . .
H27C H -0.0633 0.1674 0.2468 0.083 Uiso 1 1 calc R . .
C16 C -0.2166(3) 0.5478(3) 0.1627(2) 0.0365(10) Uani 1 1 d . A .
H16 H -0.2714 0.5808 0.1740 0.044 Uiso 1 1 calc R . .
C34A C 0.1435(5) 0.1108(5) -0.0357(4) 0.0267(17) Uani 0.557(7) 1 d P A 1
N2A N 0.1237(6) 0.1338(5) -0.0959(4) 0.0375(17) Uani 0.557(7) 1 d P A 1
C33A C 0.1748(9) 0.0814(9) 0.0387(6) 0.030(2) Uani 0.557(7) 1 d P A 1
H33A H 0.2285 0.0345 0.0410 0.036 Uiso 0.557(7) 1 calc PR A 1
N1A N 0.0206(7) 0.0837(6) 0.0775(5) 0.032(2) Uani 0.557(7) 1 d P A 1
H1A H -0.0285 0.0471 0.0659 0.039 Uiso 0.557(7) 1 calc PR A 1
C31A C 0.1306(8) -0.0177(8) 0.1523(7) 0.048(2) Uani 0.557(7) 1 d P A 1
H31A H 0.1954 -0.0084 0.1682 0.071 Uiso 0.557(7) 1 calc PR A 1
H31B H 0.1198 -0.0884 0.1370 0.071 Uiso 0.557(7) 1 calc PR A 1
H31C H 0.0936 -0.0015 0.1942 0.071 Uiso 0.557(7) 1 calc PR A 1
B1 B 0.3696(3) 0.8520(3) 0.1752(3) 0.0262(9) Uani 1 1 d . . .
F1 F 0.3238(2) 0.76277(19) 0.18683(17) 0.0516(7) Uani 1 1 d . . .
F2 F 0.3224(3) 0.9046(2) 0.1165(2) 0.0854(13) Uani 1 1 d . . .
F4 F 0.3759(3) 0.9108(3) 0.23734(19) 0.0781(11) Uani 1 1 d . . .
F3 F 0.4526(2) 0.8305(3) 0.1523(2) 0.0723(10) Uani 1 1 d . . .
N2B N 0.0617(8) 0.1505(6) -0.0961(5) 0.041(2) Uani 0.443(7) 1 d P A 2
C34B C 0.0481(7) 0.1299(6) -0.0348(6) 0.032(2) Uani 0.443(7) 1 d P A 2
N1B N 0.1864(8) 0.0768(8) 0.0735(6) 0.029(3) Uani 0.443(7) 1 d P A 2
H1B H 0.2286 0.0335 0.0618 0.034 Uiso 0.443(7) 1 calc PR A 2
C33B C 0.0281(9) 0.1002(9) 0.0439(7) 0.028(3) Uani 0.443(7) 1 d P A 2
H33B H -0.0308 0.0626 0.0460 0.033 Uiso 0.443(7) 1 calc PR A 2
C31B C 0.0850(10) -0.0349(10) 0.1372(8) 0.048(2) Uani 0.443(7) 1 d P A 2
H31D H 0.0592 -0.0914 0.1069 0.071 Uiso 0.443(7) 1 calc PR A 2
H31E H 0.0411 -0.0133 0.1728 0.071 Uiso 0.443(7) 1 calc PR A 2
H31F H 0.1418 -0.0567 0.1650 0.071 Uiso 0.443(7) 1 calc PR A 2

loop_
_atom_site_aniso_label
_atom_site_aniso_U_11
_atom_site_aniso_U_22
_atom_site_aniso_U_33
_atom_site_aniso_U_23
_atom_site_aniso_U_13
_atom_site_aniso_U_12
Pd1 0.01471(13) 0.01408(12) 0.03171(16) -0.00446(10) 0.00530(10) 0.00050(9)
Pd2 0.01526(13) 0.02161(13) 0.03680(17) -0.01342(11) 0.00325(11) 0.00130(10)
P1 0.0156(4) 0.0137(4) 0.0224(4) 0.0011(3) 0.0045(3) 0.0018(3)
P2 0.0172(4) 0.0274(4) 0.0192(4) -0.0043(4) 0.0027(3) 0.0019(4)
C4 0.0156(17) 0.0187(15) 0.0232(18) -0.0066(13) 0.0015(14) 0.0045(12)
C1 0.0174(16) 0.0121(14) 0.0200(17) -0.0044(12) 0.0015(13) 0.0001(11)
C13 0.0187(18) 0.0277(18) 0.0200(18) -0.0063(14) 0.0013(14) 0.0067(14)
C11 0.024(2) 0.0191(17) 0.038(2) 0.0019(15) -0.0067(17) -0.0064(14)
C8 0.0174(17) 0.0155(15) 0.0223(17) 0.0032(12) 0.0015(14) -0.0007(12)
C3 0.0179(18) 0.0248(17) 0.0231(19) -0.0026(14) 0.0010(14) 0.0016(13)
C7 0.0167(17) 0.0158(15) 0.0223(18) 0.0008(12) -0.0009(14) 0.0004(12)
C6 0.0205(19) 0.036(2) 0.0190(18) 0.0024(15) 0.0020(15) 0.0083(15)
C12 0.0218(19) 0.0184(16) 0.033(2) -0.0047(14) -0.0023(16) 0.0006(13)
C2 0.0211(19) 0.0233(17) 0.0203(18) -0.0015(13) 0.0006(15) -0.0009(13)
C14 0.0192(18) 0.0333(19) 0.0183(18) -0.0082(14) 0.0000(14) 0.0038(14)
C10 0.0177(18) 0.0232(17) 0.043(2) 0.0061(16) -0.0032(17) -0.0066(14)
C15 0.0161(18) 0.048(2) 0.026(2) -0.0122(18) -0.0002(15) 0.0069(16)
C18 0.025(2) 0.0277(18) 0.029(2) -0.0052(15) 0.0043(16) 0.0067(15)
C17 0.031(2) 0.032(2) 0.039(2) -0.0124(17) -0.0032(19) 0.0136(17)
C9 0.0165(18) 0.0246(18) 0.037(2) 0.0046(15) 0.0045(16) 0.0016(14)
C5 0.025(2) 0.043(2) 0.0214(19) 0.0021(16) 0.0066(16) 0.0132(17)
C28 0.0192(17) 0.0325(19) 0.0223(18) -0.0016(15) -0.0012(14) -0.0055(14)
C22 0.0151(17) 0.0319(19) 0.0223(18) -0.0010(14) 0.0062(14) 0.0017(14)
C21 0.027(2) 0.051(3) 0.025(2) 0.0130(18) 0.0066(17) 0.0090(18)
C24 0.035(2) 0.030(2) 0.043(3) -0.0143(18) 0.003(2) 0.0101(17)
C19 0.0213(18) 0.0197(16) 0.0240(18) 0.0052(13) 0.0083(14) 0.0025(13)
C20 0.023(2) 0.0292(19) 0.030(2) 0.0040(15) 0.0053(16) 0.0068(15)
C32 0.032(2) 0.0194(17) 0.031(2) -0.0076(15) 0.0077(17) -0.0017(15)
C30 0.032(2) 0.046(2) 0.0214(19) 0.0045(17) 0.0049(17) -0.0010(18)
C25 0.031(2) 0.049(2) 0.023(2) 0.0069(17) 0.0086(17) 0.0072(19)
C23 0.033(2) 0.042(2) 0.0234(19) 0.0033(16) 0.0042(16) 0.0020(18)
C26 0.062(4) 0.048(3) 0.048(3) 0.016(2) 0.020(3) -0.004(2)
C29 0.0209(19) 0.052(3) 0.028(2) 0.0002(18) -0.0010(16) -0.0056(18)
C27 0.051(3) 0.092(4) 0.022(2) 0.009(2) 0.004(2) 0.016(3)
C16 0.026(2) 0.045(2) 0.038(2) -0.0152(19) 0.0015(18) 0.0160(18)
C34A 0.035(4) 0.016(3) 0.030(4) 0.000(3) 0.012(3) -0.001(3)
N2A 0.036(5) 0.038(4) 0.039(4) 0.007(3) 0.007(3) 0.004(3)
C33A 0.040(6) 0.021(4) 0.032(5) -0.004(5) 0.020(5) -0.003(3)
N1A 0.038(4) 0.016(3) 0.045(6) -0.006(4) 0.009(4) -0.009(3)
C31A 0.053(7) 0.043(4) 0.049(5) 0.014(4) 0.012(5) -0.011(4)
B1 0.025(2) 0.024(2) 0.029(2) -0.0038(16) 0.0000(18) 0.0032(16)
F1 0.0592(19) 0.0380(14) 0.0578(18) 0.0073(13) 0.0062(15) -0.0146(13)
F2 0.093(3) 0.0391(17) 0.114(3) 0.0264(18) -0.053(2) -0.0043(17)
F4 0.103(3) 0.076(2) 0.059(2) -0.0408(18) 0.0278(19) -0.022(2)
F3 0.0439(19) 0.082(2) 0.096(3) -0.007(2) 0.0384(18) 0.0016(16)
N2B 0.056(8) 0.032(4) 0.035(5) 0.006(4) 0.000(5) -0.009(4)
C34B 0.039(6) 0.015(4) 0.041(6) -0.004(4) -0.003(4) -0.006(3)
N1B 0.027(5) 0.014(4) 0.049(7) -0.008(5) 0.023(6) 0.000(3)
C33B 0.030(6) 0.015(5) 0.037(7) -0.007(5) -0.007(6) -0.003(4)
C31B 0.053(7) 0.043(4) 0.049(5) 0.014(4) 0.012(5) -0.011(4)

loop_
_atom_type_symbol
_atom_type_description
_atom_type_scat_dispersion_real
_atom_type_scat_dispersion_imag
_atom_type_scat_source
C C 0.0033 0.0016 'International Tables Vol C Tables 4.2.6.8 and 6.1.1.4'
H H 0.0000 0.0000 'International Tables Vol C Tables 4.2.6.8 and 6.1.1.4'
B B 0.0013 0.0007 'International Tables Vol C Tables 4.2.6.8 and 6.1.1.4'
N N 0.0061 0.0033 'International Tables Vol C Tables 4.2.6.8 and 6.1.1.4'
F F 0.0171 0.0103 'International Tables Vol C Tables 4.2.6.8 and 6.1.1.4'
P P 0.1023 0.0942 'International Tables Vol C Tables 4.2.6.8 and 6.1.1.4'
Pd Pd -0.9988 1.0072 'International Tables Vol C Tables 4.2.6.8 and 6.1.1.4'

loop_
_geom_angle_atom_site_label_1
_geom_angle_atom_site_label_2
_geom_angle_atom_site_label_3
_geom_angle
N1B Pd1 C33A 17.1(3)
N1B Pd1 C1 168.5(3)
C33A Pd1 C1 174.1(3)
N1B Pd1 P1 95.4(3)
C33A Pd1 P1 97.9(4)
C1 Pd1 P1 84.36(9)
N1B Pd1 C2 152.9(4)
C33A Pd1 C2 137.7(3)
C1 Pd1 C2 36.44(12)
P1 Pd1 C2 103.26(9)
N1B Pd1 Pd2 86.0(3)
C33A Pd1 Pd2 84.3(4)
C1 Pd1 Pd2 93.69(9)
P1 Pd1 Pd2 176.89(3)
C2 Pd1 Pd2 76.37(9)
C33B Pd2 N1A 17.9(3)
C33B Pd2 C4 166.4(4)
N1A Pd2 C4 175.4(3)
C33B Pd2 P2 100.4(4)
N1A Pd2 P2 95.1(3)
C4 Pd2 P2 85.08(10)
C33B Pd2 C3 130.9(4)
N1A Pd2 C3 148.0(2)
C4 Pd2 C3 35.65(13)
P2 Pd2 C3 104.97(9)
C33B Pd2 C5 153.0(4)
N1A Pd2 C5 142.9(3)
C4 Pd2 C5 32.93(12)
P2 Pd2 C5 101.14(9)
C3 Pd2 C5 57.19(12)
C33B Pd2 Pd1 82.3(4)
N1A Pd2 Pd1 87.7(3)
C4 Pd2 Pd1 92.14(9)
P2 Pd2 Pd1 177.20(3)
C3 Pd2 Pd1 72.76(9)
C5 Pd2 Pd1 76.29(8)
C8 P1 C22 105.62(17)
C8 P1 C19 107.43(16)
C22 P1 C19 107.88(16)
C8 P1 Pd1 103.03(11)
C22 P1 Pd1 118.01(12)
C19 P1 Pd1 113.97(12)
C14 P2 C28 106.89(17)
C14 P2 C25 104.69(19)
C28 P2 C25 106.81(18)
C14 P2 Pd2 102.42(13)
C28 P2 Pd2 112.84(13)
C25 P2 Pd2 121.89(14)
C3 C4 C5 116.4(3)
C3 C4 C13 120.6(3)
C5 C4 C13 118.9(3)
C3 C4 Pd2 82.6(2)
C5 C4 Pd2 92.6(2)
C13 C4 Pd2 114.3(2)
C2 C1 C6 116.4(3)
C2 C1 C7 119.3(3)
C6 C1 C7 121.3(3)
C2 C1 Pd1 78.69(19)
C6 C1 Pd1 93.2(2)
C7 C1 Pd1 114.1(2)
C14 C13 C18 119.8(3)
C14 C13 C4 122.1(3)
C18 C13 C4 118.0(3)
C12 C11 C10 120.2(3)
C9 C8 C7 120.0(3)
C9 C8 P1 124.4(3)
C7 C8 P1 115.6(3)
C2 C3 C4 122.2(3)
C2 C3 Pd2 106.8(2)
C4 C3 Pd2 61.75(18)
C8 C7 C12 119.0(3)
C8 C7 C1 122.3(3)
C12 C7 C1 118.5(3)
C5 C6 C1 121.9(3)
C11 C12 C7 120.5(3)
C3 C2 C1 121.1(3)
C3 C2 Pd1 104.0(2)
C1 C2 Pd1 64.88(17)
C13 C14 C15 119.5(3)
C13 C14 P2 115.6(3)
C15 C14 P2 124.9(3)
C11 C10 C9 120.0(3)
C16 C15 C14 119.8(4)
C13 C18 C17 120.3(4)
C16 C17 C18 119.7(4)
C8 C9 C10 120.3(3)
C6 C5 C4 121.9(4)
C6 C5 Pd2 105.2(3)
C4 C5 Pd2 54.50(19)
C30 C28 C29 110.6(3)
C30 C28 P2 110.3(3)
C29 C28 P2 115.3(3)
C23 C22 C24 110.6(3)
C23 C22 P1 109.5(3)
C24 C22 P1 111.6(3)
C20 C19 C21 110.6(3)
C20 C19 P1 115.5(2)
C21 C19 P1 108.6(2)
N1B C32 N1A 141.0(7)
N1B C32 C33A 25.9(6)
N1A C32 C33A 122.8(7)
N1B C32 C33B 118.4(7)
N1A C32 C33B 26.6(5)
C33A C32 C33B 96.8(7)
N1B C32 C31B 122.4(8)
N1A C32 C31B 96.1(7)
C33A C32 C31B 138.1(8)
C33B C32 C31B 118.6(8)
N1B C32 C31A 96.6(7)
N1A C32 C31A 118.9(6)
C33A C32 C31A 118.3(7)
C33B C32 C31A 144.6(7)
C31B C32 C31A 28.6(5)
C27 C25 C26 111.4(4)
C27 C25 P2 108.8(3)
C26 C25 P2 111.7(3)
C17 C16 C15 120.8(4)
N2A C34A C33A 176.1(10)
C34A C33A C32 115.8(10)
C34A C33A Pd1 97.8(6)
C32 C33A Pd1 100.1(6)
C32 N1A Pd2 105.7(5)
F3 B1 F4 111.2(4)
F3 B1 F1 109.3(3)
F4 B1 F1 111.8(4)
F3 B1 F2 106.6(4)
F4 B1 F2 109.3(4)
F1 B1 F2 108.4(4)
N2B C34B C33B 178.0(10)
C32 N1B Pd1 111.8(7)
C32 C33B C34B 114.2(10)
C32 C33B Pd2 101.0(7)
C34B C33B Pd2 100.8(7)

loop_
_geom_bond_atom_site_label_1
_geom_bond_atom_site_label_2
_geom_bond_distance
Pd1 N1B 2.049(11)
Pd1 C33A 2.149(12)
Pd1 C1 2.177(3)
Pd1 P1 2.2950(9)
Pd1 C2 2.358(3)
Pd1 Pd2 2.6630(4)
Pd2 C33B 2.092(12)
Pd2 N1A 2.120(8)
Pd2 C4 2.141(3)
Pd2 P2 2.3081(9)
Pd2 C3 2.410(4)
Pd2 C5 2.627(4)
P1 C8 1.817(3)
P1 C22 1.832(4)
P1 C19 1.841(3)
P2 C14 1.820(4)
P2 C28 1.832(4)
P2 C25 1.836(4)
C4 C3 1.416(5)
C4 C5 1.429(5)
C4 C13 1.510(5)
C1 C2 1.428(5)
C1 C6 1.432(5)
C1 C7 1.494(5)
C13 C14 1.393(5)
C13 C18 1.393(5)
C11 C12 1.379(5)
C11 C10 1.380(5)
C8 C9 1.386(5)
C8 C7 1.393(5)
C3 C2 1.394(5)
C7 C12 1.400(5)
C6 C5 1.375(5)
C14 C15 1.404(5)
C10 C9 1.388(5)
C15 C16 1.388(6)
C18 C17 1.395(5)
C17 C16 1.377(6)
C28 C30 1.526(5)
C28 C29 1.528(5)
C22 C23 1.523(5)
C22 C24 1.528(5)
C21 C19 1.531(5)
C19 C20 1.526(5)
C32 N1B 1.288(12)
C32 N1A 1.302(10)
C32 C33A 1.449(12)
C32 C33B 1.462(13)
C32 C31B 1.487(13)
C32 C31A 1.504(11)
C25 C27 1.524(6)
C25 C26 1.529(6)
C34A N2A 1.132(10)
C34A C33A 1.426(13)
B1 F3 1.345(5)
B1 F4 1.350(5)
B1 F1 1.378(5)
B1 F2 1.396(5)
N2B C34B 1.159(13)
C34B C33B 1.506(16)
